data_7057562
loop_
_publ_author_name
'Islam, Sakhiul'
'Datta, Joydeep'
'Ahmed, Faruk'
'Dutta, Basudeb'
'Naaz, Sanobar'
'Ray, Partha Pratim'
'Mir, Mohammad Hedayetullah'

_publ_section_title
;
 Effect on Schottky behaviour of 1D coordination polymers by altering
 para-substituents on benzoate ligands
;
_journal_issue 16
_journal_name_full 'New Journal of Chemistry'
_journal_page_first 13971
_journal_paper_doi 10.1039/C8NJ02504E
_journal_volume 42
_journal_year 2018
_chemical_formula_sum 'C93 H66 Br8 N12 O21 Zn6'
_chemical_formula_weight 2719.12
_space_group_crystal_system triclinic
_space_group_IT_number 2
_space_group_name_Hall '-P 1'
_space_group_name_H-M_alt 'P -1'
_symmetry_space_group_name_Hall '-P 1'
_symmetry_space_group_name_H-M 'P -1'
_atom_sites_solution_hydrogens geom
_audit_creation_method SHELXL-2016/6
_audit_update_record
;
2018-05-17 deposited with the CCDC.
2018-07-16 downloaded from the CCDC.
;
_cell_angle_alpha 110.576(2)
_cell_angle_beta 100.003(2)
_cell_angle_gamma 98.071(2)
_cell_formula_units_Z 1
_cell_length_a 12.0085(7)
_cell_length_b 14.3222(8)
_cell_length_c 16.2643(9)
_cell_measurement_reflns_used 9798
_cell_measurement_temperature 297(2)
_cell_measurement_theta_max 26.46
_cell_measurement_theta_min 2.76
_cell_volume 2516.7(3)
_computing_cell_refinement 'Bruker SAINT'
_computing_data_collection 'Bruker APEX2'
_computing_data_reduction 'Bruker SAINT'
_computing_molecular_graphics 'Bruker SHELXTL'
_computing_publication_material 'Bruker SHELXTL'
_computing_structure_refinement 'SHELXL-2016/6 (Sheldrick, 2016)'
_computing_structure_solution 'SHELXT 2014/4 (Sheldrick, 2014)'
_diffrn_ambient_temperature 297(2)
_diffrn_measured_fraction_theta_full 0.6
_diffrn_measured_fraction_theta_max 0.942
_diffrn_measurement_device_type 'Bruker APEX-II CCD'
_diffrn_measurement_method '\f and \w scans'
_diffrn_radiation_type MoK\a
_diffrn_radiation_wavelength 0.71073
_diffrn_reflns_av_R_equivalents 0.0489
_diffrn_reflns_av_unetI/netI 0.0540
_diffrn_reflns_Laue_measured_fraction_full 0.942
_diffrn_reflns_Laue_measured_fraction_max 0.942
_diffrn_reflns_limit_h_max 14
_diffrn_reflns_limit_h_min -14
_diffrn_reflns_limit_k_max 17
_diffrn_reflns_limit_k_min -17
_diffrn_reflns_limit_l_max 19
_diffrn_reflns_limit_l_min -19
_diffrn_reflns_number 27503
_diffrn_reflns_point_group_measured_fraction_full 0.942
_diffrn_reflns_point_group_measured_fraction_max 0.942
_diffrn_reflns_theta_full 24.999
_diffrn_reflns_theta_max 24.999
_diffrn_reflns_theta_min 2.591
_diffrn_source Mo
_exptl_absorpt_coefficient_mu 4.656
_exptl_absorpt_correction_T_min 0.112
_exptl_absorpt_correction_type multi-scan
_exptl_absorpt_process_details 'APEX2 (Bruker AXS Inc. 2007)'
_exptl_crystal_colour yellow
_exptl_crystal_density_diffrn 1.794
_exptl_crystal_description block
_exptl_crystal_F_000 2001
_exptl_transmission_factor_max 0.210
_refine_diff_density_max 1.521
_refine_diff_density_min -1.376
_refine_diff_density_rms 0.146
_refine_ls_extinction_coef 0.0043(4)
_refine_ls_extinction_expression Fc^*^=kFc[1+0.001xFc^2^\l^3^/sin(2\q)]^-1/4^
_refine_ls_extinction_method 'SHELXL-2016/6 (Sheldrick 2016)'
_refine_ls_goodness_of_fit_ref 1.090
_refine_ls_hydrogen_treatment constr
_refine_ls_matrix_type full
_refine_ls_number_parameters 643
_refine_ls_number_reflns 8340
_refine_ls_number_restraints 0
_refine_ls_restrained_S_all 1.090
_refine_ls_R_factor_all 0.0923
_refine_ls_R_factor_gt 0.0704
_refine_ls_shift/su_max 0.000
_refine_ls_shift/su_mean 0.000
_refine_ls_structure_factor_coef Fsqd
_refine_ls_weighting_details 'w=1/[\s^2^(Fo^2^)+33.5259P] where P=(Fo^2^+2Fc^2^)/3'
_refine_ls_weighting_scheme calc
_refine_ls_wR_factor_gt 0.1426
_refine_ls_wR_factor_ref 0.1564
_reflns_Friedel_coverage 0.000
_reflns_number_gt 6740
_reflns_number_total 8340
_reflns_threshold_expression 'I > 2\s(I)'
_cod_data_source_file c8nj02504e2.cif
_cod_data_source_block 661EXT_0m_a
_cod_depositor_comments 'Adding full bibliography for 7057561--7057562.cif.'
_cod_original_cell_volume 2516.7(2)
_cod_database_code 7057562
_shelx_shelxl_version_number 2016/6
_shelx_space_group_comment
;
The symmetry employed for this shelxl refinement is uniquely defined
by the following loop, which should always be used as a source of
symmetry information in preference to the above space-group names.
They are only intended as comments.
;
_shelx_estimated_absorpt_t_max 0.325

loop_
_space_group_symop_operation_xyz
'x, y, z'
'-x, -y, -z'

loop_
_atom_site_label
_atom_site_type_symbol
_atom_site_fract_x
_atom_site_fract_y
_atom_site_fract_z
_atom_site_U_iso_or_equiv
_atom_site_adp_type
_atom_site_occupancy
_atom_site_site_symmetry_order
_atom_site_calc_flag
_atom_site_refinement_flags_posn
_atom_site_refinement_flags_adp
_atom_site_refinement_flags_occupancy
Zn3 Zn 0.71373(7) 0.02522(6) -0.04797(6) 0.0236(2) Uani 1 1 d . . .
Zn5 Zn 0.36384(8) 0.16317(7) 0.23386(6) 0.0255(2) Uani 1 1 d . . .
Zn2 Zn 0.52646(8) 0.11005(6) 0.07233(6) 0.0230(2) Uani 1 1 d . . .
Br4 Br 0.73243(12) 0.71243(9) 0.48831(8) 0.0682(4) Uani 1 1 d . . .
Br3 Br 0.06563(12) -0.27221(12) 0.43595(11) 0.0839(5) Uani 1 1 d . . .
Br2 Br 0.50905(14) 0.45519(11) -0.27491(11) 0.0934(5) Uani 1 1 d . . .
Br1 Br 0.14483(17) 0.49371(12) -0.10025(11) 0.1085(6) Uani 1 1 d . . .
O009 O 0.6163(4) 0.0036(4) 0.0373(3) 0.0231(11) Uani 1 1 d . . .
O00A O 0.2640(5) 0.0816(4) 0.2770(4) 0.0389(15) Uani 1 1 d . . .
O00B O 0.3068(5) 0.2519(4) 0.1777(4) 0.0328(13) Uani 1 1 d . . .
O00C O 0.2263(5) 0.1140(4) 0.0523(4) 0.0303(13) Uani 1 1 d . . .
O00D O 0.4991(5) 0.2087(4) 0.0141(4) 0.0377(15) Uani 1 1 d . . .
O00E O 0.2037(5) -0.0514(5) 0.1463(4) 0.0430(16) Uani 1 1 d . . .
O00F O 0.6444(5) 0.1570(4) -0.0443(4) 0.0406(15) Uani 1 1 d . . .
N1 N 0.4810(6) 0.2576(5) 0.3500(4) 0.0271(15) Uani 1 1 d . . .
O00H O 0.5390(7) 0.9963(5) 0.2570(4) 0.0552(19) Uani 1 1 d . . .
N2 N 0.6541(6) 0.2323(5) 0.1855(4) 0.0277(15) Uani 1 1 d . . .
N00J N 1.1371(6) 0.8822(5) 0.9467(4) 0.0304(16) Uani 1 1 d . . .
O00K O 0.6865(7) 0.9572(5) 0.1942(5) 0.0547(19) Uani 1 1 d . . .
N6 N 0.9638(6) 0.4543(5) 0.4663(5) 0.0386(18) Uani 1 1 d . . .
N4 N 0.8503(6) 0.5947(6) 0.6899(5) 0.0418(19) Uani 1 1 d . . .
N3 N 0.7631(6) 0.5469(6) 0.6078(5) 0.0432(19) Uani 1 1 d . . .
C00O C 0.5670(7) 0.2084(6) -0.0359(6) 0.032(2) Uani 1 1 d . . .
C00P C 0.6450(7) 0.3862(6) 0.5053(5) 0.0325(19) Uani 1 1 d . . .
C00Q C 0.5556(7) 0.2717(6) -0.0921(5) 0.0293(18) Uani 1 1 d . . .
C00R C 0.2191(7) -0.0112(6) 0.2295(6) 0.034(2) Uani 1 1 d . . .
C00S C 0.2544(6) 0.2070(6) 0.0934(5) 0.0267(18) Uani 1 1 d . . .
C00T C 0.5392(8) 0.2197(6) 0.4033(6) 0.037(2) Uani 1 1 d . . .
H00T H 0.524170 0.149284 0.387111 0.044 Uiso 1 1 calc R U .
C00U C 0.9658(7) 0.7549(6) 0.7949(6) 0.0322(19) Uani 1 1 d . . .
C00V C 0.7264(8) 0.2109(7) 0.2457(6) 0.038(2) Uani 1 1 d . . .
H00V H 0.722714 0.142807 0.237372 0.046 Uiso 1 1 calc R U .
C00W C 0.6631(8) 0.3295(6) 0.1972(6) 0.040(2) Uani 1 1 d . . .
H00W H 0.613692 0.345712 0.156009 0.048 Uiso 1 1 calc R U .
C00X C 0.5041(8) 0.3578(6) 0.3730(6) 0.035(2) Uani 1 1 d . . .
H00X H 0.462712 0.384360 0.336022 0.042 Uiso 1 1 calc R U .
C00Y C 0.5862(8) 0.4246(6) 0.4488(6) 0.037(2) Uani 1 1 d . . .
H00Y H 0.601530 0.494392 0.461534 0.045 Uiso 1 1 calc R U .
C00Z C 0.6240(9) 0.9560(6) 0.2474(6) 0.041(2) Uani 1 1 d . . .
C010 C 0.8152(7) 0.3859(6) 0.3312(5) 0.0299(19) Uani 1 1 d . . .
C011 C 0.7347(8) 0.4522(7) 0.5879(6) 0.040(2) Uani 1 1 d . . .
H011 H 0.770641 0.423566 0.625630 0.048 Uiso 1 1 calc R U .
C012 C 0.1798(8) -0.0755(7) 0.2780(6) 0.041(2) Uani 1 1 d . . .
C013 C 0.6207(9) 0.2807(7) 0.4813(6) 0.045(2) Uani 1 1 d . . .
H013 H 0.659289 0.251969 0.517788 0.054 Uiso 1 1 calc R U .
C014 C 0.8766(7) 0.6898(7) 0.7124(6) 0.038(2) Uani 1 1 d . . .
H014 H 0.839074 0.719434 0.676268 0.046 Uiso 1 1 calc R U .
C015 C 0.7427(8) 0.4080(6) 0.2679(6) 0.041(2) Uani 1 1 d . . .
H015 H 0.747582 0.475236 0.272854 0.049 Uiso 1 1 calc R U .
C016 C 0.2247(6) 0.2770(6) 0.0475(5) 0.0271(18) Uani 1 1 d . . .
C017 C 1.1091(7) 0.7821(6) 0.9263(5) 0.034(2) Uani 1 1 d . . .
H017 H 1.148751 0.755259 0.963993 0.040 Uiso 1 1 calc R U .
C018 C 1.0242(7) 0.7168(6) 0.8521(6) 0.037(2) Uani 1 1 d . . .
H018 H 1.006281 0.647375 0.840481 0.044 Uiso 1 1 calc R U .
C32 C 0.8968(8) 0.4697(7) 0.4065(6) 0.038(2) Uani 1 1 d . . .
H32 H 0.899269 0.536285 0.410370 0.046 Uiso 1 1 calc R U .
C01A C 1.0797(8) 0.9199(6) 0.8924(6) 0.046(3) Uani 1 1 d . . .
H01A H 1.098890 0.989615 0.905615 0.055 Uiso 1 1 calc R U .
C01B C 0.7012(9) 0.7898(7) 0.4159(6) 0.047(3) Uani 1 1 d . . .
C01C C 0.5303(9) 0.3815(7) -0.1982(7) 0.046(3) Uani 1 1 d . . .
C01D C 0.6164(8) 0.2614(7) -0.1572(6) 0.040(2) Uani 1 1 d . . .
H01D H 0.666880 0.217054 -0.164968 0.048 Uiso 1 1 calc R U .
C01E C 0.8060(7) 0.2854(6) 0.3195(5) 0.036(2) Uani 1 1 d . . .
H01E H 0.852998 0.267448 0.360736 0.043 Uiso 1 1 calc R U .
C01F C 0.9927(8) 0.8585(7) 0.8173(7) 0.048(3) Uani 1 1 d . . .
H01F H 0.952350 0.887315 0.781795 0.058 Uiso 1 1 calc R U .
C01G C 0.4705(9) 0.3958(8) -0.1317(8) 0.055(3) Uani 1 1 d . . .
H01G H 0.422038 0.441883 -0.123179 0.066 Uiso 1 1 calc R U .
C01H C 0.6522(9) 0.8980(7) 0.3082(6) 0.041(2) Uani 1 1 d . . .
C01I C 0.1752(9) 0.4034(8) -0.0405(8) 0.054(3) Uani 1 1 d . . .
C01J C 0.6031(9) 0.3169(7) -0.2119(7) 0.049(3) Uani 1 1 d . . .
H01J H 0.643496 0.309630 -0.256910 0.059 Uiso 1 1 calc R U .
C01K C 0.1250(9) -0.1760(7) 0.2339(7) 0.052(3) Uani 1 1 d . . .
H01K H 0.110155 -0.205472 0.171086 0.063 Uiso 1 1 calc R U .
C01L C 0.4836(8) 0.3402(7) -0.0775(7) 0.045(2) Uani 1 1 d . . .
H01L H 0.444403 0.348835 -0.031655 0.054 Uiso 1 1 calc R U .
C01M C 0.1942(9) 0.2408(7) -0.0453(6) 0.050(3) Uani 1 1 d . . .
H01M H 0.190667 0.172318 -0.078867 0.060 Uiso 1 1 calc R U .
C01N C 0.0909(10) -0.2349(8) 0.2807(9) 0.061(3) Uani 1 1 d . . .
H01N H 0.053113 -0.303180 0.249859 0.073 Uiso 1 1 calc R U .
C01O C 0.2289(9) 0.3787(7) 0.0955(7) 0.050(3) Uani 1 1 d . . .
H01O H 0.249321 0.404546 0.158379 0.060 Uiso 1 1 calc R U .
C01P C 0.5907(9) 0.8962(8) 0.3712(7) 0.054(3) Uani 1 1 d . . .
H01P H 0.532120 0.932350 0.378017 0.065 Uiso 1 1 calc R U .
C01Q C 0.1688(11) 0.3046(8) -0.0894(7) 0.063(3) Uani 1 1 d . . .
H01Q H 0.147553 0.279393 -0.152305 0.076 Uiso 1 1 calc R U .
C01R C 0.2033(11) 0.4429(7) 0.0519(8) 0.064(3) Uani 1 1 d . . .
H01R H 0.205257 0.511230 0.084572 0.077 Uiso 1 1 calc R U .
C01S C 0.1133(9) -0.1916(9) 0.3716(8) 0.058(3) Uani 1 1 d . . .
C01T C 0.2015(13) -0.0347(9) 0.3702(7) 0.082(4) Uani 1 1 d . . .
H01T H 0.239892 0.033328 0.401860 0.099 Uiso 1 1 calc R U .
C01U C 0.7629(13) 0.7895(10) 0.3545(8) 0.079(4) Uani 1 1 d . . .
H01U H 0.821089 0.752799 0.347669 0.095 Uiso 1 1 calc R U .
C01V C 0.6141(10) 0.8412(8) 0.4253(8) 0.058(3) Uani 1 1 d . . .
H01V H 0.570934 0.839610 0.467170 0.070 Uiso 1 1 calc R U .
C01W C 0.7383(12) 0.8449(10) 0.3013(8) 0.074(4) Uani 1 1 d . . .
H01W H 0.781922 0.845837 0.259530 0.089 Uiso 1 1 calc R U .
C01X C 0.1671(14) -0.0930(11) 0.4175(9) 0.097(5) Uani 1 1 d . . .
H01X H 0.181076 -0.064141 0.480195 0.117 Uiso 1 1 calc R U .
O2 O 0.082(2) 1.008(2) 0.7397(18) 0.120(8) Uani 0.5 1 d . . P
H2A H 0.145551 1.005665 0.766595 0.180 Uiso 0.5 1 calc R U P
C4 C 0.060(4) 0.943(3) 0.648(2) 0.134(16) Uani 0.5 1 d . . P
H4A H -0.007937 0.889783 0.632810 0.201 Uiso 0.5 1 calc R U P
H4B H 0.124996 0.912235 0.637132 0.201 Uiso 0.5 1 calc R U P
H4C H 0.047187 0.981415 0.610789 0.201 Uiso 0.5 1 calc R U P
O7 O 0.4317(4) 0.0709(4) 0.1496(3) 0.0224(11) Uani 1 1 d . . .

loop_
_atom_site_aniso_label
_atom_site_aniso_U_11
_atom_site_aniso_U_22
_atom_site_aniso_U_33
_atom_site_aniso_U_23
_atom_site_aniso_U_13
_atom_site_aniso_U_12
Zn3 0.0233(5) 0.0221(5) 0.0174(5) 0.0044(4) -0.0031(4) -0.0013(4)
Zn5 0.0306(5) 0.0223(5) 0.0170(5) 0.0053(4) -0.0008(4) -0.0006(4)
Zn2 0.0256(5) 0.0192(4) 0.0204(5) 0.0070(4) 0.0003(4) 0.0004(4)
Br4 0.1007(10) 0.0594(7) 0.0486(7) 0.0365(6) -0.0041(6) 0.0157(6)
Br3 0.0690(8) 0.1066(11) 0.1078(11) 0.0872(10) 0.0161(7) 0.0031(7)
Br2 0.1080(11) 0.0874(10) 0.0996(11) 0.0764(9) -0.0066(9) -0.0005(8)
Br1 0.1525(15) 0.0828(10) 0.1011(12) 0.0688(9) -0.0130(11) 0.0251(10)
O009 0.025(3) 0.020(3) 0.021(3) 0.007(2) 0.001(2) 0.005(2)
O00A 0.051(4) 0.030(3) 0.031(3) 0.009(3) 0.015(3) -0.003(3)
O00B 0.045(4) 0.026(3) 0.023(3) 0.008(2) -0.001(3) 0.008(3)
O00C 0.036(3) 0.022(3) 0.023(3) 0.003(2) -0.003(2) 0.004(2)
O00D 0.039(4) 0.036(3) 0.038(4) 0.024(3) -0.003(3) -0.005(3)
O00E 0.045(4) 0.047(4) 0.021(3) 0.008(3) -0.002(3) -0.019(3)
O00F 0.052(4) 0.027(3) 0.033(3) 0.009(3) -0.009(3) 0.009(3)
N1 0.037(4) 0.024(3) 0.017(3) 0.006(3) 0.005(3) 0.003(3)
O00H 0.072(5) 0.051(4) 0.040(4) 0.022(3) -0.007(4) 0.020(4)
N2 0.035(4) 0.022(3) 0.018(3) 0.003(3) 0.001(3) 0.000(3)
N00J 0.029(4) 0.029(4) 0.023(4) 0.005(3) -0.003(3) 0.002(3)
O00K 0.077(5) 0.053(4) 0.040(4) 0.029(4) 0.006(4) 0.014(4)
N6 0.041(4) 0.030(4) 0.026(4) 0.002(3) -0.006(3) -0.012(3)
N4 0.032(4) 0.039(5) 0.029(4) -0.003(3) -0.012(3) -0.004(3)
N3 0.039(4) 0.045(5) 0.023(4) -0.001(3) -0.009(3) -0.003(4)
C00O 0.034(5) 0.016(4) 0.028(5) 0.007(4) -0.020(4) -0.010(4)
C00P 0.032(5) 0.036(5) 0.015(4) 0.000(4) -0.002(3) -0.006(4)
C00Q 0.036(5) 0.023(4) 0.024(4) 0.009(3) -0.002(4) 0.000(4)
C00R 0.030(5) 0.034(5) 0.031(5) 0.014(4) -0.003(4) -0.010(4)
C00S 0.019(4) 0.026(4) 0.028(5) 0.009(4) -0.005(3) -0.003(3)
C00T 0.048(5) 0.024(4) 0.028(5) 0.009(4) -0.004(4) -0.001(4)
C00U 0.017(4) 0.035(5) 0.027(5) -0.002(4) -0.003(3) -0.001(4)
C00V 0.051(6) 0.031(5) 0.028(5) 0.015(4) -0.002(4) 0.001(4)
C00W 0.051(6) 0.034(5) 0.027(5) 0.010(4) -0.010(4) 0.008(4)
C00X 0.043(5) 0.026(4) 0.030(5) 0.014(4) -0.004(4) -0.004(4)
C00Y 0.044(5) 0.021(4) 0.034(5) 0.006(4) 0.001(4) -0.007(4)
C00Z 0.056(6) 0.025(5) 0.028(5) 0.007(4) -0.015(5) 0.003(4)
C010 0.035(5) 0.027(4) 0.015(4) 0.003(3) -0.004(3) -0.008(4)
C011 0.036(5) 0.044(6) 0.026(5) 0.006(4) -0.006(4) 0.000(4)
C012 0.044(5) 0.037(5) 0.038(5) 0.017(4) 0.007(4) -0.002(4)
C013 0.058(6) 0.039(5) 0.027(5) 0.013(4) -0.010(4) 0.001(5)
C014 0.027(5) 0.045(6) 0.022(5) 0.000(4) -0.010(4) -0.002(4)
C015 0.055(6) 0.024(4) 0.029(5) 0.004(4) -0.009(4) 0.002(4)
C016 0.022(4) 0.033(4) 0.026(4) 0.013(4) 0.002(3) 0.004(3)
C017 0.037(5) 0.025(4) 0.027(5) 0.008(4) -0.010(4) -0.006(4)
C018 0.034(5) 0.024(4) 0.040(5) 0.008(4) -0.002(4) -0.006(4)
C32 0.049(6) 0.029(5) 0.033(5) 0.012(4) 0.008(4) -0.001(4)
C01A 0.056(6) 0.021(4) 0.038(5) 0.001(4) -0.022(5) 0.005(4)
C01B 0.069(7) 0.036(5) 0.032(5) 0.018(4) -0.003(5) 0.007(5)
C01C 0.053(6) 0.036(5) 0.053(6) 0.035(5) 0.000(5) -0.001(5)
C01D 0.043(5) 0.036(5) 0.043(6) 0.016(4) 0.007(4) 0.012(4)
C01E 0.035(5) 0.034(5) 0.022(4) 0.008(4) -0.014(4) -0.008(4)
C01F 0.044(6) 0.031(5) 0.048(6) 0.008(4) -0.024(5) 0.005(4)
C01G 0.056(7) 0.054(6) 0.075(8) 0.044(6) 0.016(6) 0.027(5)
C01H 0.058(6) 0.037(5) 0.027(5) 0.014(4) 0.001(4) 0.013(5)
C01I 0.058(7) 0.051(6) 0.063(7) 0.044(6) -0.005(5) 0.011(5)
C01J 0.058(7) 0.048(6) 0.048(6) 0.027(5) 0.018(5) 0.006(5)
C01K 0.063(7) 0.041(6) 0.045(6) 0.015(5) 0.014(5) -0.006(5)
C01L 0.050(6) 0.045(6) 0.049(6) 0.027(5) 0.008(5) 0.016(5)
C01M 0.076(7) 0.042(5) 0.030(5) 0.013(4) -0.001(5) 0.024(5)
C01N 0.056(7) 0.046(6) 0.078(9) 0.029(6) 0.012(6) -0.006(5)
C01O 0.075(7) 0.028(5) 0.032(5) 0.007(4) -0.010(5) 0.006(5)
C01P 0.058(7) 0.047(6) 0.058(7) 0.027(5) 0.001(5) 0.015(5)
C01Q 0.103(9) 0.056(7) 0.035(6) 0.023(5) 0.004(6) 0.035(7)
C01R 0.092(9) 0.025(5) 0.059(7) 0.016(5) -0.013(6) 0.006(5)
C01S 0.055(7) 0.075(8) 0.067(8) 0.057(7) 0.015(6) 0.002(6)
C01T 0.134(12) 0.056(7) 0.034(6) 0.017(5) 0.008(7) -0.031(7)
C01U 0.116(11) 0.098(10) 0.067(8) 0.058(8) 0.040(8) 0.070(9)
C01V 0.062(7) 0.067(7) 0.062(7) 0.042(6) 0.017(6) 0.016(6)
C01W 0.110(10) 0.101(10) 0.056(7) 0.054(7) 0.044(7) 0.067(9)
C01X 0.146(14) 0.081(9) 0.049(8) 0.037(7) 0.008(8) -0.033(9)
O2 0.099(17) 0.15(2) 0.15(2) 0.093(19) 0.042(16) 0.024(16)
C4 0.19(4) 0.10(2) 0.051(19) -0.009(17) 0.02(2) -0.05(2)
O7 0.024(3) 0.025(3) 0.013(3) 0.008(2) -0.002(2) -0.002(2)

loop_
_atom_type_symbol
_atom_type_description
_atom_type_scat_dispersion_real
_atom_type_scat_dispersion_imag
_atom_type_scat_source
C C 0.0033 0.0016 'International Tables Vol C Tables 4.2.6.8 and 6.1.1.4'
H H 0.0000 0.0000 'International Tables Vol C Tables 4.2.6.8 and 6.1.1.4'
N N 0.0061 0.0033 'International Tables Vol C Tables 4.2.6.8 and 6.1.1.4'
O O 0.0106 0.0060 'International Tables Vol C Tables 4.2.6.8 and 6.1.1.4'
Zn Zn 0.2839 1.4301 'International Tables Vol C Tables 4.2.6.8 and 6.1.1.4'
Br Br -0.2901 2.4595 'International Tables Vol C Tables 4.2.6.8 and 6.1.1.4'

loop_
_geom_angle_atom_site_label_1
_geom_angle_atom_site_label_2
_geom_angle_atom_site_label_3
_geom_angle
_geom_angle_site_symmetry_1
_geom_angle_site_symmetry_3
O009 Zn3 O7 83.95(19) . 2_655
O009 Zn3 N00J 96.6(2) . 2_766
O7 Zn3 N00J 178.1(2) 2_655 2_766
O009 Zn3 O00E 172.6(2) . 2_655
O7 Zn3 O00E 91.0(2) 2_655 2_655
N00J Zn3 O00E 88.7(2) 2_766 2_655
O009 Zn3 O00F 89.4(2) . .
O7 Zn3 O00F 90.5(2) 2_655 .
N00J Zn3 O00F 91.4(2) 2_766 .
O00E Zn3 O00F 85.3(3) 2_655 .
O009 Zn3 O00C 88.0(2) . 2_655
O7 Zn3 O00C 86.92(19) 2_655 2_655
N00J Zn3 O00C 91.2(2) 2_766 2_655
O00E Zn3 O00C 97.1(2) 2_655 2_655
O00F Zn3 O00C 176.5(2) . 2_655
O009 Zn3 Zn2 44.95(14) . 2_655
O7 Zn3 Zn2 39.31(13) 2_655 2_655
N00J Zn3 Zn2 140.96(19) 2_766 2_655
O00E Zn3 Zn2 130.29(15) 2_655 2_655
O00F Zn3 Zn2 93.96(17) . 2_655
O00C Zn3 Zn2 82.53(15) 2_655 2_655
O009 Zn3 Zn5 109.68(14) . 2_655
O7 Zn3 Zn5 36.71(14) 2_655 2_655
N00J Zn3 Zn5 141.60(19) 2_766 2_655
O00E Zn3 Zn5 68.38(16) 2_655 2_655
O00F Zn3 Zn5 115.66(15) . 2_655
O00C Zn3 Zn5 63.17(14) 2_655 2_655
Zn2 Zn3 Zn5 67.48(3) 2_655 2_655
O7 Zn5 O00B 107.2(2) . .
O7 Zn5 O00A 107.2(2) . .
O00B Zn5 O00A 122.0(3) . .
O7 Zn5 N1 113.0(2) . .
O00B Zn5 N1 105.5(2) . .
O00A Zn5 N1 102.0(2) . .
O7 Zn5 Zn3 40.66(14) . 2_655
O00B Zn5 Zn3 91.39(16) . 2_655
O00A Zn5 Zn3 85.80(17) . 2_655
N1 Zn5 Zn3 153.08(19) . 2_655
O009 Zn2 O00D 126.5(2) . .
O009 Zn2 O7 105.2(2) . .
O00D Zn2 O7 125.9(2) . .
O009 Zn2 N2 101.5(2) . .
O00D Zn2 N2 89.6(2) . .
O7 Zn2 N2 95.1(2) . .
O009 Zn2 O009 84.6(2) . 2_655
O00D Zn2 O009 87.7(2) . 2_655
O7 Zn2 O009 82.01(19) . 2_655
N2 Zn2 O009 173.9(2) . 2_655
O009 Zn2 Zn2 45.29(14) . 2_655
O00D Zn2 Zn2 110.48(18) . 2_655
O7 Zn2 Zn2 93.89(14) . 2_655
N2 Zn2 Zn2 146.72(18) . 2_655
O009 Zn2 Zn2 39.29(13) 2_655 2_655
O009 Zn2 Zn3 100.00(15) . 2_655
O00D Zn2 Zn3 107.61(17) . 2_655
O7 Zn2 Zn3 41.63(13) . 2_655
N2 Zn2 Zn3 135.71(18) . 2_655
O009 Zn2 Zn3 40.68(13) 2_655 2_655
Zn2 Zn2 Zn3 64.48(3) 2_655 2_655
Zn2 O009 Zn3 111.6(2) . .
Zn2 O009 Zn2 95.4(2) . 2_655
Zn3 O009 Zn2 94.4(2) . 2_655
C00R O00A Zn5 121.0(5) . .
C00S O00B Zn5 115.1(5) . .
C00S O00C Zn3 140.4(5) . 2_655
C00O O00D Zn2 109.4(5) . .
C00R O00E Zn3 135.7(5) . 2_655
C00O O00F Zn3 153.4(6) . .
C00X N1 C00T 118.3(7) . .
C00X N1 Zn5 121.2(5) . .
C00T N1 Zn5 120.5(5) . .
C00W N2 C00V 117.5(7) . .
C00W N2 Zn2 121.7(5) . .
C00V N2 Zn2 120.9(5) . .
C017 N00J C01A 118.2(7) . .
C017 N00J Zn3 120.9(5) . 2_766
C01A N00J Zn3 120.1(6) . 2_766
C32 N6 N6 112.9(9) . 2_766
C014 N4 N3 111.5(7) . .
C011 N3 N4 110.7(8) . .
O00D C00O O00F 124.8(7) . .
O00D C00O C00Q 118.5(8) . .
O00F C00O C00Q 116.7(8) . .
C00Y C00P C013 118.1(7) . .
C00Y C00P C011 122.3(8) . .
C013 C00P C011 119.6(8) . .
C01D C00Q C01L 120.5(8) . .
C01D C00Q C00O 119.8(8) . .
C01L C00Q C00O 119.6(8) . .
O00E C00R O00A 124.9(8) . .
O00E C00R C012 118.4(7) . .
O00A C00R C012 116.6(8) . .
O00C C00S O00B 124.4(7) . .
O00C C00S C016 120.6(7) . .
O00B C00S C016 114.9(7) . .
N1 C00T C013 122.4(8) . .
N1 C00T H00T 118.8 . .
C013 C00T H00T 118.8 . .
C01F C00U C018 117.7(7) . .
C01F C00U C014 119.5(8) . .
C018 C00U C014 122.8(8) . .
N2 C00V C01E 123.0(8) . .
N2 C00V H00V 118.5 . .
C01E C00V H00V 118.5 . .
N2 C00W C015 122.9(8) . .
N2 C00W H00W 118.6 . .
C015 C00W H00W 118.6 . .
N1 C00X C00Y 123.5(8) . .
N1 C00X H00X 118.3 . .
C00Y C00X H00X 118.3 . .
C00P C00Y C00X 118.6(8) . .
C00P C00Y H00Y 120.7 . .
C00X C00Y H00Y 120.7 . .
O00K C00Z O00H 127.8(8) . .
O00K C00Z C01H 117.2(9) . .
O00H C00Z C01H 115.1(9) . .
C01E C010 C015 117.8(7) . .
C01E C010 C32 123.3(7) . .
C015 C010 C32 118.9(7) . .
N3 C011 C00P 120.6(8) . .
N3 C011 H011 119.7 . .
C00P C011 H011 119.7 . .
C01K C012 C01T 118.0(9) . .
C01K C012 C00R 122.3(9) . .
C01T C012 C00R 119.7(8) . .
C00T C013 C00P 119.2(8) . .
C00T C013 H013 120.4 . .
C00P C013 H013 120.4 . .
N4 C014 C00U 121.0(8) . .
N4 C014 H014 119.5 . .
C00U C014 H014 119.5 . .
C00W C015 C010 119.5(8) . .
C00W C015 H015 120.2 . .
C010 C015 H015 120.2 . .
C01M C016 C01O 118.2(8) . .
C01M C016 C00S 119.8(7) . .
C01O C016 C00S 121.9(7) . .
N00J C017 C018 122.7(8) . .
N00J C017 H017 118.6 . .
C018 C017 H017 118.6 . .
C017 C018 C00U 119.5(8) . .
C017 C018 H018 120.3 . .
C00U C018 H018 120.3 . .
N6 C32 C010 121.7(8) . .
N6 C32 H32 119.1 . .
C010 C32 H32 119.1 . .
N00J C01A C01F 121.9(8) . .
N00J C01A H01A 119.0 . .
C01F C01A H01A 119.0 . .
C01U C01B C01V 121.3(9) . .
C01U C01B Br4 119.3(8) . .
C01V C01B Br4 119.4(8) . .
C01J C01C C01G 122.7(8) . .
C01J C01C Br2 118.5(8) . .
C01G C01C Br2 118.8(7) . .
C00Q C01D C01J 120.3(9) . .
C00Q C01D H01D 119.9 . .
C01J C01D H01D 119.9 . .
C010 C01E C00V 119.3(7) . .
C010 C01E H01E 120.3 . .
C00V C01E H01E 120.3 . .
C00U C01F C01A 120.0(8) . .
C00U C01F H01F 120.0 . .
C01A C01F H01F 120.0 . .
C01C C01G C01L 118.7(9) . .
C01C C01G H01G 120.6 . .
C01L C01G H01G 120.6 . .
C01W C01H C01P 117.4(9) . .
C01W C01H C00Z 121.6(9) . .
C01P C01H C00Z 121.0(9) . .
C01Q C01I C01R 122.3(8) . .
C01Q C01I Br1 119.8(8) . .
C01R C01I Br1 118.0(8) . .
C01C C01J C01D 118.4(9) . .
C01C C01J H01J 120.8 . .
C01D C01J H01J 120.8 . .
C012 C01K C01N 121.3(10) . .
C012 C01K H01K 119.3 . .
C01N C01K H01K 119.3 . .
C00Q C01L C01G 119.3(10) . .
C00Q C01L H01L 120.3 . .
C01G C01L H01L 120.3 . .
C016 C01M C01Q 120.9(9) . .
C016 C01M H01M 119.5 . .
C01Q C01M H01M 119.5 . .
C01S C01N C01K 118.9(10) . .
C01S C01N H01N 120.6 . .
C01K C01N H01N 120.6 . .
C016 C01O C01R 121.2(9) . .
C016 C01O H01O 119.4 . .
C01R C01O H01O 119.4 . .
C01H C01P C01V 121.3(10) . .
C01H C01P H01P 119.4 . .
C01V C01P H01P 119.4 . .
C01I C01Q C01M 119.1(10) . .
C01I C01Q H01Q 120.4 . .
C01M C01Q H01Q 120.4 . .
C01I C01R C01O 118.2(9) . .
C01I C01R H01R 120.9 . .
C01O C01R H01R 120.9 . .
C01X C01S C01N 121.5(10) . .
C01X C01S Br3 119.5(9) . .
C01N C01S Br3 118.9(9) . .
C012 C01T C01X 121.0(11) . .
C012 C01T H01T 119.5 . .
C01X C01T H01T 119.5 . .
C01B C01U C01W 118.7(11) . .
C01B C01U H01U 120.6 . .
C01W C01U H01U 120.6 . .
C01B C01V C01P 119.0(10) . .
C01B C01V H01V 120.5 . .
C01P C01V H01V 120.5 . .
C01H C01W C01U 122.3(11) . .
C01H C01W H01W 118.9 . .
C01U C01W H01W 118.9 . .
C01S C01X C01T 119.3(12) . .
C01S C01X H01X 120.4 . .
C01T C01X H01X 120.4 . .
C4 O2 H2A 109.5 . .
O2 C4 H4A 109.5 . .
O2 C4 H4B 109.5 . .
H4A C4 H4B 109.5 . .
O2 C4 H4C 109.5 . .
H4A C4 H4C 109.5 . .
H4B C4 H4C 109.5 . .
Zn5 O7 Zn2 124.7(2) . .
Zn5 O7 Zn3 102.6(2) . 2_655
Zn2 O7 Zn3 99.1(2) . 2_655

loop_
_geom_bond_atom_site_label_1
_geom_bond_atom_site_label_2
_geom_bond_distance
_geom_bond_site_symmetry_2
Zn3 O009 2.039(5) .
Zn3 O7 2.098(5) 2_655
Zn3 N00J 2.110(6) 2_766
Zn3 O00E 2.133(6) 2_655
Zn3 O00F 2.153(6) .
Zn3 O00C 2.197(5) 2_655
Zn3 Zn2 3.1183(12) 2_655
Zn3 Zn5 3.1417(12) 2_655
Zn5 O7 1.924(5) .
Zn5 O00B 1.939(5) .
Zn5 O00A 1.942(6) .
Zn5 N1 2.030(6) .
Zn2 O009 1.969(5) .
Zn2 O00D 1.991(5) .
Zn2 O7 2.000(5) .
Zn2 N2 2.192(6) .
Zn2 O009 2.210(5) 2_655
Zn2 Zn2 3.0954(17) 2_655
Br4 C01B 1.906(9) .
Br3 C01S 1.905(9) .
Br2 C01C 1.904(8) .
Br1 C01I 1.909(8) .
O00A C00R 1.260(10) .
O00B C00S 1.287(9) .
O00C C00S 1.227(9) .
O00D C00O 1.246(11) .
O00E C00R 1.238(10) .
O00F C00O 1.261(10) .
N1 C00X 1.323(10) .
N1 C00T 1.327(10) .
O00H C00Z 1.247(12) .
N2 C00W 1.324(10) .
N2 C00V 1.339(10) .
N00J C017 1.330(10) .
N00J C01A 1.331(10) .
O00K C00Z 1.243(12) .
N6 C32 1.253(11) .
N6 N6 1.418(13) 2_766
N4 C014 1.256(11) .
N4 N3 1.421(9) .
N3 C011 1.259(11) .
C00O C00Q 1.500(11) .
C00P C00Y 1.373(12) .
C00P C013 1.394(12) .
C00P C011 1.476(11) .
C00Q C01D 1.366(12) .
C00Q C01L 1.383(12) .
C00R C012 1.488(12) .
C00S C016 1.491(10) .
C00T C013 1.372(12) .
C00T H00T 0.9300 .
C00U C01F 1.372(12) .
C00U C018 1.376(12) .
C00U C014 1.469(11) .
C00V C01E 1.381(11) .
C00V H00V 0.9300 .
C00W C015 1.381(12) .
C00W H00W 0.9300 .
C00X C00Y 1.375(11) .
C00X H00X 0.9300 .
C00Y H00Y 0.9300 .
C00Z C01H 1.525(12) .
C010 C01E 1.370(11) .
C010 C015 1.383(11) .
C010 C32 1.456(11) .
C011 H011 0.9300 .
C012 C01K 1.365(13) .
C012 C01T 1.365(14) .
C013 H013 0.9300 .
C014 H014 0.9300 .
C015 H015 0.9300 .
C016 C01M 1.372(12) .
C016 C01O 1.379(12) .
C017 C018 1.373(11) .
C017 H017 0.9300 .
C018 H018 0.9300 .
C32 H32 0.9300 .
C01A C01F 1.379(12) .
C01A H01A 0.9300 .
C01B C01U 1.343(16) .
C01B C01V 1.360(15) .
C01C C01J 1.351(14) .
C01C C01G 1.372(15) .
C01D C01J 1.390(12) .
C01D H01D 0.9300 .
C01E H01E 0.9300 .
C01F H01F 0.9300 .
C01G C01L 1.384(13) .
C01G H01G 0.9300 .
C01H C01W 1.364(14) .
C01H C01P 1.368(14) .
C01I C01Q 1.341(15) .
C01I C01R 1.365(15) .
C01J H01J 0.9300 .
C01K C01N 1.388(14) .
C01K H01K 0.9300 .
C01L H01L 0.9300 .
C01M C01Q 1.382(13) .
C01M H01M 0.9300 .
C01N C01S 1.346(16) .
C01N H01N 0.9300 .
C01O C01R 1.379(13) .
C01O H01O 0.9300 .
C01P C01V 1.391(13) .
C01P H01P 0.9300 .
C01Q H01Q 0.9300 .
C01R H01R 0.9300 .
C01S C01X 1.343(17) .
C01T C01X 1.386(15) .
C01T H01T 0.9300 .
C01U C01W 1.387(14) .
C01U H01U 0.9300 .
C01V H01V 0.9300 .
C01W H01W 0.9300 .
C01X H01X 0.9300 .
O2 C4 1.41(3) .
O2 H2A 0.8200 .
C4 H4A 0.9600 .
C4 H4B 0.9600 .
C4 H4C 0.9600 .
